data_7700645
loop_
_publ_author_name
'Long, J\'er\^ome'
'Skvortsov, Grigorii G.'
'Cherkasov, Anton V.'
'Lyssenko, Konstantin A.'
'Poddel'sky, Andrei I.'
'Guari, Yannick'
'Larionova, Joulia'
'Trifonov, Alexander A.'

_publ_section_title
;
 Synthesis, structure and magnetic properties of a series of Ln(iii)
 complexes with radical-anionic iminopyridine ligands: effect of
 lanthanide ions on the slow relaxation of the magnetization.
;
_journal_issue 32
_journal_name_full 'Dalton transactions (Cambridge, England : 2003)'
_journal_page_first 12018
_journal_page_last 12022
_journal_paper_doi 10.1039/c9dt00738e
_journal_volume 48
_journal_year 2019
_chemical_formula_moiety 'C54 H66 Gd N6, 0.5(C7 H8)'
_chemical_formula_sum 'C57.5 H70 Gd N6'
_chemical_formula_weight 1002.44
_space_group_crystal_system trigonal
_space_group_IT_number 148
_space_group_name_Hall '-R 3'
_space_group_name_H-M_alt 'R -3 :H'
_symmetry_space_group_name_Hall '-R 3'
_symmetry_space_group_name_H-M 'R -3 :H'
_atom_sites_solution_hydrogens geom
_atom_sites_solution_primary dual
_atom_sites_solution_secondary difmap
_audit_creation_method SHELXL-2017/1
_audit_update_record
;
2019-06-17 deposited with the CCDC.    2019-07-25 downloaded from the CCDC.
;
_cell_angle_alpha 90
_cell_angle_beta 90
_cell_angle_gamma 120
_cell_formula_units_Z 6
_cell_length_a 18.6764(14)
_cell_length_b 18.6764(14)
_cell_length_c 25.337(2)
_cell_measurement_reflns_used 9516
_cell_measurement_temperature 100(2)
_cell_measurement_theta_max 30.03
_cell_measurement_theta_min 2.18
_cell_volume 7653.7(10)
_computing_cell_refinement 'Saint 8.37a'
_computing_data_collection 'APEX3 2016.9'
_computing_data_reduction 'Saint 8.37a'
_computing_structure_refinement 'SHELXL 2017/1'
_computing_structure_solution 'SHELXT 2014/5'
_diffrn_ambient_temperature 100(2)
_diffrn_measured_fraction_theta_full 0.998
_diffrn_measured_fraction_theta_max 0.995
_diffrn_measurement_device_type 'Bruker D8 Quest (CMOS)'
_diffrn_measurement_method '\w scans'
_diffrn_radiation_type MoK\a
_diffrn_radiation_wavelength 0.71073
_diffrn_reflns_av_R_equivalents 0.0295
_diffrn_reflns_av_unetI/netI 0.0188
_diffrn_reflns_Laue_measured_fraction_full 0.998
_diffrn_reflns_Laue_measured_fraction_max 0.995
_diffrn_reflns_limit_h_max 25
_diffrn_reflns_limit_h_min -25
_diffrn_reflns_limit_k_max 25
_diffrn_reflns_limit_k_min -25
_diffrn_reflns_limit_l_max 34
_diffrn_reflns_limit_l_min -34
_diffrn_reflns_number 35561
_diffrn_reflns_point_group_measured_fraction_full 0.998
_diffrn_reflns_point_group_measured_fraction_max 0.995
_diffrn_reflns_theta_full 25.242
_diffrn_reflns_theta_max 28.718
_diffrn_reflns_theta_min 2.412
_diffrn_source 'microfocus tube'
_exptl_absorpt_coefficient_mu 1.342
_exptl_absorpt_correction_T_max 0.888
_exptl_absorpt_correction_T_min 0.770
_exptl_absorpt_correction_type multi-scan
_exptl_absorpt_process_details SADABS
_exptl_crystal_colour black
_exptl_crystal_density_diffrn 1.305
_exptl_crystal_description plate
_exptl_crystal_F_000 3126
_exptl_crystal_size_max 0.150
_exptl_crystal_size_mid 0.150
_exptl_crystal_size_min 0.050
_refine_diff_density_max 1.530
_refine_diff_density_min -1.711
_refine_diff_density_rms 0.070
_refine_ls_extinction_method none
_refine_ls_goodness_of_fit_ref 1.008
_refine_ls_hydrogen_treatment constr
_refine_ls_matrix_type full
_refine_ls_number_parameters 228
_refine_ls_number_reflns 4396
_refine_ls_number_restraints 99
_refine_ls_restrained_S_all 1.046
_refine_ls_R_factor_all 0.0353
_refine_ls_R_factor_gt 0.0275
_refine_ls_shift/su_max 0.003
_refine_ls_shift/su_mean 0.000
_refine_ls_structure_factor_coef Fsqd
_refine_ls_weighting_details 'w=1/[\s^2^(Fo^2^)+(0.0317P)^2^+21.8990P] where P=(Fo^2^+2Fc^2^)/3'
_refine_ls_weighting_scheme calc
_refine_ls_wR_factor_gt 0.0640
_refine_ls_wR_factor_ref 0.0694
_reflns_Friedel_coverage 0.000
_reflns_number_gt 3957
_reflns_number_total 4396
_reflns_threshold_expression 'I > 2\s(I)'
_cod_data_source_file c9dt00738e2.cif
_cod_data_source_block gdimmepy
_cod_depositor_comments 'Adding full bibliography for 7700641--7700645.cif.'
_cod_original_cell_volume 7653.7(13)
_cod_original_formula_sum 'C57.50 H70 Gd N6'
_cod_database_code 7700645
_shelx_shelxl_version_number 2017/1
_shelx_space_group_comment
;
The symmetry employed for this shelxl refinement is uniquely defined
by the following loop, which should always be used as a source of
symmetry information in preference to the above space-group names.
They are only intended as comments.
;
_shelx_estimated_absorpt_t_min 0.824
_shelx_estimated_absorpt_t_max 0.936

loop_
_space_group_symop_operation_xyz
'x, y, z'
'-y, x-y, z'
'-x+y, -x, z'
'x+2/3, y+1/3, z+1/3'
'-y+2/3, x-y+1/3, z+1/3'
'-x+y+2/3, -x+1/3, z+1/3'
'x+1/3, y+2/3, z+2/3'
'-y+1/3, x-y+2/3, z+2/3'
'-x+y+1/3, -x+2/3, z+2/3'
'-x, -y, -z'
'y, -x+y, -z'
'x-y, x, -z'
'-x+2/3, -y+1/3, -z+1/3'
'y+2/3, -x+y+1/3, -z+1/3'
'x-y+2/3, x+1/3, -z+1/3'
'-x+1/3, -y+2/3, -z+2/3'
'y+1/3, -x+y+2/3, -z+2/3'
'x-y+1/3, x+2/3, -z+2/3'

loop_
_atom_site_label
_atom_site_type_symbol
_atom_site_fract_x
_atom_site_fract_y
_atom_site_fract_z
_atom_site_U_iso_or_equiv
_atom_site_adp_type
_atom_site_occupancy
_atom_site_site_symmetry_order
_atom_site_calc_flag
_atom_site_refinement_flags_posn
_atom_site_refinement_flags_adp
_atom_site_refinement_flags_occupancy
_atom_site_disorder_assembly
_atom_site_disorder_group
Gd1 Gd 0.666667 0.333333 0.49827(2) 0.03273(7) Uani 1 3 d S T P . .
N1 N 0.66887(10) 0.43716(10) 0.43760(8) 0.0351(4) Uani 1 1 d . . . . .
N2 N 0.57035(10) 0.37687(10) 0.52555(9) 0.0372(4) Uani 1 1 d . . . . .
C1 C 0.72025(13) 0.47253(13) 0.39619(10) 0.0397(5) Uani 1 1 d . . . . .
H1A H 0.757152 0.453216 0.387473 0.048 Uiso 1 1 calc R U . . .
C2 C 0.72256(15) 0.53443(14) 0.36597(12) 0.0463(6) Uani 1 1 d . . . . .
H2A H 0.760630 0.557753 0.337596 0.056 Uiso 1 1 calc R U . . .
C3 C 0.66728(16) 0.56277(14) 0.37786(12) 0.0487(6) Uani 1 1 d . . . . .
H3A H 0.667584 0.605767 0.357659 0.058 Uiso 1 1 calc R U . . .
C4 C 0.61369(15) 0.52790(14) 0.41848(11) 0.0454(6) Uani 1 1 d . . . . .
H4A H 0.575238 0.545635 0.426310 0.054 Uiso 1 1 calc R U . . .
C5 C 0.61460(12) 0.46506(12) 0.44941(10) 0.0368(5) Uani 1 1 d . . . . .
C6 C 0.56347(12) 0.43022(12) 0.49324(11) 0.0394(5) Uani 1 1 d . . . . .
H6A H 0.522398 0.444696 0.500494 0.047 Uiso 1 1 calc R U . . .
C7 C 0.51093(8) 0.34549(9) 0.56784(7) 0.0442(6) Uani 1 1 d G . . . .
C8 C 0.53538(9) 0.37698(10) 0.61848(8) 0.0569(7) Uani 1 1 d G . . . .
C9 C 0.47877(13) 0.34676(14) 0.65973(6) 0.0741(10) Uani 1 1 d G . . . .
H9A H 0.495485 0.368282 0.694344 0.089 Uiso 1 1 calc R U . . .
C10 C 0.39771(12) 0.28505(13) 0.65035(8) 0.0861(14) Uani 1 1 d G . . . .
H10A H 0.359020 0.264394 0.678541 0.103 Uiso 1 1 calc R U . . .
C11 C 0.37326(8) 0.25356(10) 0.59971(10) 0.0754(12) Uani 1 1 d G . . . .
H11A H 0.317853 0.211382 0.593293 0.090 Uiso 1 1 calc R U . . .
C12 C 0.42986(9) 0.28378(9) 0.55846(7) 0.0551(8) Uani 1 1 d G . . . .
C13 C 0.62230(19) 0.4482(2) 0.62896(15) 0.0717(9) Uani 1 1 d . . . . .
H13A H 0.660909 0.439426 0.606098 0.086 Uiso 1 1 calc R U . . .
C14 C 0.6300(3) 0.5302(2) 0.6130(2) 0.1076(17) Uani 1 1 d . . . . .
H14A H 0.613674 0.527504 0.575982 0.161 Uiso 1 1 calc R U . . .
H14B H 0.687446 0.574496 0.617409 0.161 Uiso 1 1 calc R U . . .
H14C H 0.593893 0.541385 0.635337 0.161 Uiso 1 1 calc R U . . .
C15 C 0.6521(3) 0.4547(4) 0.6862(2) 0.1210(19) Uani 1 1 d . . . . .
H15A H 0.645895 0.401574 0.697209 0.182 Uiso 1 1 calc R U . . .
H15B H 0.619010 0.468938 0.709334 0.182 Uiso 1 1 calc R U . . .
H15C H 0.710411 0.497740 0.688599 0.182 Uiso 1 1 calc R U . . .
C16 C 0.39924(15) 0.24919(15) 0.50299(15) 0.0630(9) Uani 1 1 d . . . . .
H16A H 0.448829 0.270503 0.479558 0.076 Uiso 1 1 calc R U . . .
C17 C 0.3427(2) 0.2790(2) 0.48011(19) 0.0846(12) Uani 1 1 d . . . . .
H17A H 0.326560 0.257863 0.444097 0.127 Uiso 1 1 calc R U . . .
H17B H 0.372173 0.339612 0.479507 0.127 Uiso 1 1 calc R U . . .
H17C H 0.293082 0.258701 0.502104 0.127 Uiso 1 1 calc R U . . .
C18 C 0.35477(19) 0.15459(17) 0.50106(18) 0.0790(10) Uani 1 1 d . U . . .
H18A H 0.338999 0.135939 0.464570 0.118 Uiso 1 1 calc R U . . .
H18B H 0.305098 0.131742 0.523159 0.118 Uiso 1 1 calc R U . . .
H18C H 0.391775 0.135575 0.514224 0.118 Uiso 1 1 calc R U . . .
C1S C 0.6453(14) 0.3637(17) 0.8148(10) 0.183(11) Uani 0.1667 1 d DG U P A -1
H1SA H 0.598430 0.370949 0.815797 0.219 Uiso 0.1667 1 calc R U P A -1
C2S C 0.7205(17) 0.4269(16) 0.7962(10) 0.164(10) Uani 0.1667 1 d G U P A -1
H2SA H 0.725117 0.477316 0.784439 0.197 Uiso 0.1667 1 calc R U P A -1
C3S C 0.7890(13) 0.4162(17) 0.7947(7) 0.154(10) Uani 0.1667 1 d G U P A -1
H3SA H 0.840451 0.459417 0.781984 0.184 Uiso 0.1667 1 calc R U P A -1
C4S C 0.7823(11) 0.3424(19) 0.8119(9) 0.100(7) Uani 0.1667 1 d G U P A -1
H4SA H 0.829099 0.335149 0.810886 0.120 Uiso 0.1667 1 calc R U P A -1
C5S C 0.7070(13) 0.2792(15) 0.8305(10) 0.123(8) Uani 0.1667 1 d DG U P A -1
H5SA H 0.702413 0.228781 0.842243 0.147 Uiso 0.1667 1 calc R U P A -1
C6S C 0.6385(10) 0.2899(14) 0.8320(9) 0.148(10) Uani 0.1667 1 d DG U P A -1
C7S C 0.5559(12) 0.2206(17) 0.8525(13) 0.114(8) Uani 0.1667 1 d D U P A -1
H7SA H 0.521167 0.243675 0.863237 0.171 Uiso 0.1667 1 calc R U P A -1
H7SB H 0.565504 0.194002 0.882833 0.171 Uiso 0.1667 1 calc R U P A -1
H7SC H 0.527979 0.179677 0.824482 0.171 Uiso 0.1667 1 calc R U P A -1

loop_
_atom_site_aniso_label
_atom_site_aniso_U_11
_atom_site_aniso_U_22
_atom_site_aniso_U_33
_atom_site_aniso_U_23
_atom_site_aniso_U_13
_atom_site_aniso_U_12
Gd1 0.01524(6) 0.01524(6) 0.06771(14) 0.000 0.000 0.00762(3)
N1 0.0194(7) 0.0169(7) 0.0680(13) 0.0002(7) 0.0033(7) 0.0083(6)
N2 0.0214(7) 0.0193(7) 0.0716(13) 0.0063(8) 0.0099(8) 0.0107(6)
C1 0.0238(9) 0.0239(9) 0.0693(16) 0.0028(9) 0.0073(10) 0.0103(8)
C2 0.0369(12) 0.0277(10) 0.0711(17) 0.0086(11) 0.0120(11) 0.0138(9)
C3 0.0503(14) 0.0265(10) 0.0729(18) 0.0096(11) 0.0080(12) 0.0218(10)
C4 0.0401(12) 0.0265(10) 0.0767(18) 0.0052(10) 0.0075(11) 0.0222(9)
C5 0.0239(9) 0.0177(8) 0.0705(16) 0.0013(9) 0.0039(9) 0.0116(7)
C6 0.0238(9) 0.0204(9) 0.0766(17) 0.0036(9) 0.0081(10) 0.0130(8)
C7 0.0317(10) 0.0263(10) 0.0817(19) 0.0135(11) 0.0182(11) 0.0197(9)
C8 0.0445(14) 0.0538(16) 0.084(2) 0.0099(15) 0.0189(14) 0.0334(13)
C9 0.072(2) 0.084(2) 0.088(2) 0.0239(19) 0.0330(19) 0.055(2)
C10 0.073(2) 0.072(2) 0.133(4) 0.056(2) 0.065(2) 0.051(2)
C11 0.0438(15) 0.0380(14) 0.147(3) 0.0389(18) 0.0485(19) 0.0225(12)
C12 0.0302(11) 0.0244(10) 0.113(2) 0.0165(13) 0.0220(13) 0.0156(9)
C13 0.0463(16) 0.083(2) 0.088(2) -0.0224(19) 0.0077(16) 0.0337(16)
C14 0.066(2) 0.060(2) 0.168(5) -0.034(3) 0.009(3) 0.0093(18)
C15 0.085(3) 0.172(5) 0.114(4) -0.048(4) -0.010(3) 0.070(4)
C16 0.0234(10) 0.0281(11) 0.133(3) -0.0002(14) 0.0106(14) 0.0095(9)
C17 0.0495(17) 0.0523(18) 0.158(4) -0.013(2) -0.017(2) 0.0301(15)
C18 0.0447(14) 0.0362(13) 0.154(3) -0.0020(17) 0.0134(17) 0.0185(12)
C1S 0.182(13) 0.182(12) 0.198(15) 0.023(9) -0.005(9) 0.102(9)
C2S 0.169(12) 0.167(13) 0.173(15) 0.010(9) -0.003(9) 0.096(9)
C3S 0.162(12) 0.142(12) 0.161(15) 0.017(9) -0.005(9) 0.079(9)
C4S 0.091(9) 0.118(10) 0.090(11) 0.001(8) -0.030(7) 0.053(7)
C5S 0.131(10) 0.129(11) 0.108(13) -0.002(9) 0.015(8) 0.064(8)
C6S 0.139(11) 0.162(12) 0.148(13) -0.001(9) -0.004(9) 0.079(8)
C7S 0.112(12) 0.109(12) 0.123(16) -0.060(11) -0.027(12) 0.057(10)

loop_
_atom_type_symbol
_atom_type_description
_atom_type_scat_dispersion_real
_atom_type_scat_dispersion_imag
_atom_type_scat_source
C C 0.0033 0.0016 'International Tables Vol C Tables 4.2.6.8 and 6.1.1.4'
H H 0.0000 0.0000 'International Tables Vol C Tables 4.2.6.8 and 6.1.1.4'
N N 0.0061 0.0033 'International Tables Vol C Tables 4.2.6.8 and 6.1.1.4'
Gd Gd -0.1653 3.9035 'International Tables Vol C Tables 4.2.6.8 and 6.1.1.4'

loop_
_geom_angle_atom_site_label_1
_geom_angle_atom_site_label_2
_geom_angle_atom_site_label_3
_geom_angle
_geom_angle_site_symmetry_1
_geom_angle_site_symmetry_3
N2 Gd1 N2 112.17(5) 2_655 3_665
N2 Gd1 N2 112.17(5) 2_655 .
N2 Gd1 N2 112.16(5) 3_665 .
N2 Gd1 N1 90.35(6) 2_655 3_665
N2 Gd1 N1 68.60(6) 3_665 3_665
N2 Gd1 N1 153.55(6) . 3_665
N2 Gd1 N1 153.55(6) 2_655 .
N2 Gd1 N1 90.34(6) 3_665 .
N2 Gd1 N1 68.60(6) . .
N1 Gd1 N1 85.04(7) 3_665 .
N2 Gd1 N1 68.60(6) 2_655 2_655
N2 Gd1 N1 153.55(6) 3_665 2_655
N2 Gd1 N1 90.35(6) . 2_655
N1 Gd1 N1 85.05(7) 3_665 2_655
N1 Gd1 N1 85.05(7) . 2_655
C1 N1 C5 117.31(18) . .
C1 N1 Gd1 126.80(13) . .
C5 N1 Gd1 115.78(15) . .
C6 N2 C7 114.52(16) . .
C6 N2 Gd1 116.01(14) . .
C7 N2 Gd1 128.90(12) . .
N1 C1 C2 124.2(2) . .
N1 C1 H1A 117.9 . .
C2 C1 H1A 117.9 . .
C1 C2 C3 118.6(2) . .
C1 C2 H2A 120.7 . .
C3 C2 H2A 120.7 . .
C4 C3 C2 119.1(2) . .
C4 C3 H3A 120.4 . .
C2 C3 H3A 120.4 . .
C3 C4 C5 120.4(2) . .
C3 C4 H4A 119.8 . .
C5 C4 H4A 119.8 . .
N1 C5 C6 117.11(19) . .
N1 C5 C4 120.4(2) . .
C6 C5 C4 122.48(19) . .
N2 C6 C5 122.24(18) . .
N2 C6 H6A 118.9 . .
C5 C6 H6A 118.9 . .
C8 C7 C12 120.0 . .
C8 C7 N2 119.44(14) . .
C12 C7 N2 120.56(14) . .
C7 C8 C9 120.0 . .
C7 C8 C13 120.80(18) . .
C9 C8 C13 119.09(18) . .
C10 C9 C8 120.0 . .
C10 C9 H9A 120.0 . .
C8 C9 H9A 120.0 . .
C9 C10 C11 120.0 . .
C9 C10 H10A 120.0 . .
C11 C10 H10A 120.0 . .
C12 C11 C10 120.0 . .
C12 C11 H11A 120.0 . .
C10 C11 H11A 120.0 . .
C11 C12 C7 120.0 . .
C11 C12 C16 118.06(15) . .
C7 C12 C16 121.90(15) . .
C14 C13 C8 110.9(3) . .
C14 C13 C15 108.9(4) . .
C8 C13 C15 114.8(3) . .
C14 C13 H13A 107.3 . .
C8 C13 H13A 107.3 . .
C15 C13 H13A 107.3 . .
C13 C14 H14A 109.5 . .
C13 C14 H14B 109.5 . .
H14A C14 H14B 109.5 . .
C13 C14 H14C 109.5 . .
H14A C14 H14C 109.5 . .
H14B C14 H14C 109.5 . .
C13 C15 H15A 109.5 . .
C13 C15 H15B 109.5 . .
H15A C15 H15B 109.5 . .
C13 C15 H15C 109.5 . .
H15A C15 H15C 109.5 . .
H15B C15 H15C 109.5 . .
C18 C16 C12 112.8(3) . .
C18 C16 C17 109.4(2) . .
C12 C16 C17 111.9(2) . .
C18 C16 H16A 107.5 . .
C12 C16 H16A 107.5 . .
C17 C16 H16A 107.5 . .
C16 C17 H17A 109.5 . .
C16 C17 H17B 109.5 . .
H17A C17 H17B 109.5 . .
C16 C17 H17C 109.5 . .
H17A C17 H17C 109.5 . .
H17B C17 H17C 109.5 . .
C16 C18 H18A 109.5 . .
C16 C18 H18B 109.5 . .
H18A C18 H18B 109.5 . .
C16 C18 H18C 109.5 . .
H18A C18 H18C 109.5 . .
H18B C18 H18C 109.5 . .
C2S C1S C6S 120.0 . .
C2S C1S H1SA 120.0 . .
C6S C1S H1SA 120.0 . .
C1S C2S C3S 120.0 . .
C1S C2S H2SA 120.0 . .
C3S C2S H2SA 120.0 . .
C4S C3S C2S 120.0 . .
C4S C3S H3SA 120.0 . .
C2S C3S H3SA 120.0 . .
C3S C4S C5S 120.0 . .
C3S C4S H4SA 120.0 . .
C5S C4S H4SA 120.0 . .
C6S C5S C4S 120.0 . .
C6S C5S H5SA 120.0 . .
C4S C5S H5SA 120.0 . .
C5S C6S C1S 120.0 . .
C5S C6S C7S 120.1(4) . .
C1S C6S C7S 119.9(4) . .
C6S C7S H7SA 109.5 . .
C6S C7S H7SB 109.5 . .
H7SA C7S H7SB 109.5 . .
C6S C7S H7SC 109.5 . .
H7SA C7S H7SC 109.5 . .
H7SB C7S H7SC 109.5 . .

loop_
_geom_bond_atom_site_label_1
_geom_bond_atom_site_label_2
_geom_bond_distance
_geom_bond_site_symmetry_2
Gd1 N2 2.4160(17) 2_655
Gd1 N2 2.4160(17) 3_665
Gd1 N2 2.4160(16) .
Gd1 N1 2.4587(18) 3_665
Gd1 N1 2.4587(18) .
Gd1 N1 2.4587(18) 2_655
N1 C1 1.351(3) .
N1 C5 1.384(2) .
N2 C6 1.344(3) .
N2 C7 1.440(2) .
C1 C2 1.369(3) .
C1 H1A 0.9500 .
C2 C3 1.408(3) .
C2 H2A 0.9500 .
C3 C4 1.354(4) .
C3 H3A 0.9500 .
C4 C5 1.418(3) .
C4 H4A 0.9500 .
C5 C6 1.395(3) .
C6 H6A 0.9500 .
C7 C8 1.3900 .
C7 C12 1.3900 .
C8 C9 1.3900 .
C8 C13 1.521(4) .
C9 C10 1.3900 .
C9 H9A 0.9500 .
C10 C11 1.3900 .
C10 H10A 0.9500 .
C11 C12 1.3900 .
C11 H11A 0.9500 .
C12 C16 1.533(4) .
C13 C14 1.520(6) .
C13 C15 1.536(6) .
C13 H13A 1.0000 .
C14 H14A 0.9800 .
C14 H14B 0.9800 .
C14 H14C 0.9800 .
C15 H15A 0.9800 .
C15 H15B 0.9800 .
C15 H15C 0.9800 .
C16 C18 1.532(4) .
C16 C17 1.534(4) .
C16 H16A 1.0000 .
C17 H17A 0.9800 .
C17 H17B 0.9800 .
C17 H17C 0.9800 .
C18 H18A 0.9800 .
C18 H18B 0.9800 .
C18 H18C 0.9800 .
C1S C2S 1.3900 .
C1S C6S 1.3900 .
C1S H1SA 0.9500 .
C2S C3S 1.3900 .
C2S H2SA 0.9500 .
C3S C4S 1.3900 .
C3S H3SA 0.9500 .
C4S C5S 1.3900 .
C4S H4SA 0.9500 .
C5S C6S 1.3900 .
C5S H5SA 0.9500 .
C6S C7S 1.525(10) .
C7S H7SA 0.9800 .
C7S H7SB 0.9800 .
C7S H7SC 0.9800 .
